data_7707681
loop_
_publ_author_name
'Fu, Miao-Miao'
'Fu, Lianshe'
'Cui, Guang-Hua'

_publ_section_title
;
 A robust 3D zinc(II)-organic framework for efficient dual detection of
 acetylacetone and Tb<sup>3+</sup> ions.
;
_journal_issue 29
_journal_name_full 'Dalton transactions (Cambridge, England : 2003)'
_journal_page_first 10180
_journal_page_last 10186
_journal_paper_doi 10.1039/d1dt01112j
_journal_volume 50
_journal_year 2021
_chemical_formula_moiety 'C42 H24 Cl6 N4 O12 Zn3'
_chemical_formula_sum 'C42 H24 Cl6 N4 O12 Zn3'
_chemical_formula_weight 1185.46
_space_group_crystal_system triclinic
_space_group_IT_number 2
_space_group_name_Hall '-P 1'
_space_group_name_H-M_alt 'P -1'
_atom_sites_solution_hydrogens geom
_audit_creation_date 2020-10-30
_audit_creation_method
;
Olex2 1.2-beta
(compiled 2018.05.29 svn.r3508 for OlexSys, GUI svn.r5506)
;
_audit_update_record
;
2020-11-09 deposited with the CCDC.	2021-06-02 downloaded from the CCDC.
;
_cell_angle_alpha 81.651(2)
_cell_angle_beta 84.864(2)
_cell_angle_gamma 70.367(2)
_cell_formula_units_Z 2
_cell_length_a 9.7770(2)
_cell_length_b 13.5313(3)
_cell_length_c 18.3141(4)
_cell_measurement_reflns_used 17930
_cell_measurement_temperature 293(2)
_cell_measurement_theta_max 30.1510
_cell_measurement_theta_min 2.2340
_cell_volume 2255.67(9)
_computing_molecular_graphics 'Olex2 (Dolomanov et al., 2009)'
_computing_publication_material 'Olex2 (Dolomanov et al., 2009)'
_computing_structure_refinement 'ShelXL (Sheldrick, 2015)'
_computing_structure_solution 'ShelXT (Sheldrick, 2015)'
_diffrn_ambient_temperature 293(2)
_diffrn_measured_fraction_theta_full 0.994
_diffrn_measured_fraction_theta_max 0.949
_diffrn_measurement_device_type 'XtaLAB Mini II'
_diffrn_measurement_method '\w scans'
_diffrn_radiation_type MoK\a
_diffrn_radiation_wavelength 0.71073
_diffrn_reflns_av_R_equivalents 0.0497
_diffrn_reflns_av_unetI/netI 0.0547
_diffrn_reflns_Laue_measured_fraction_full 0.994
_diffrn_reflns_Laue_measured_fraction_max 0.949
_diffrn_reflns_limit_h_max 13
_diffrn_reflns_limit_h_min -13
_diffrn_reflns_limit_k_max 19
_diffrn_reflns_limit_k_min -19
_diffrn_reflns_limit_l_max 25
_diffrn_reflns_limit_l_min -25
_diffrn_reflns_number 65961
_diffrn_reflns_point_group_measured_fraction_full 0.994
_diffrn_reflns_point_group_measured_fraction_max 0.949
_diffrn_reflns_theta_full 25.242
_diffrn_reflns_theta_max 30.600
_diffrn_reflns_theta_min 1.847
_exptl_absorpt_coefficient_mu 2.005
_exptl_absorpt_correction_T_max 0.81362
_exptl_absorpt_correction_T_min 0.57623
_exptl_absorpt_correction_type multi-scan
_exptl_absorpt_process_details
;
CrysAlisPro 1.171.39.46e (Rigaku Oxford Diffraction, 2018)
Empirical absorption correction using spherical harmonics,
 implemented in SCALE3 ABSPACK scaling algorithm.
;
_exptl_crystal_colour colourless
_exptl_crystal_colour_primary colourless
_exptl_crystal_density_diffrn 1.745
_exptl_crystal_description block
_exptl_crystal_F_000 1184
_exptl_crystal_size_max 0.22
_exptl_crystal_size_mid 0.18
_exptl_crystal_size_min 0.16
_refine_diff_density_max 1.462
_refine_diff_density_min -0.886
_refine_diff_density_rms 0.094
_refine_ls_extinction_method none
_refine_ls_goodness_of_fit_ref 1.016
_refine_ls_hydrogen_treatment constr
_refine_ls_matrix_type full
_refine_ls_number_parameters 607
_refine_ls_number_reflns 13170
_refine_ls_number_restraints 0
_refine_ls_restrained_S_all 1.016
_refine_ls_R_factor_all 0.0790
_refine_ls_R_factor_gt 0.0471
_refine_ls_shift/su_max 0.001
_refine_ls_shift/su_mean 0.000
_refine_ls_structure_factor_coef Fsqd
_refine_ls_weighting_details 'w=1/[\s^2^(Fo^2^)+(0.0318P)^2^+2.3119P] where P=(Fo^2^+2Fc^2^)/3'
_refine_ls_weighting_scheme calc
_refine_ls_wR_factor_gt 0.0827
_refine_ls_wR_factor_ref 0.0908
_reflns_Friedel_coverage 0.000
_reflns_number_gt 9527
_reflns_number_total 13170
_reflns_threshold_expression 'I > 2\s(I)'
_cod_data_source_file d1dt01112j2.cif
_cod_data_source_block mm-7
_cod_depositor_comments 'Adding full bibliography for 7707681.cif.'
_cod_original_cell_volume 2255.68(9)
_cod_database_code 7707681
_shelx_shelxl_version_number 2018/3
_shelx_space_group_comment
;
The symmetry employed for this shelxl refinement is uniquely defined
by the following loop, which should always be used as a source of
symmetry information in preference to the above space-group names.
They are only intended as comments.
;
_olex2_refinement_description
;
1. Fixed Uiso
 At 1.2 times of:
  All C(H) groups, All C(H,H) groups, All N(H) groups
2.a Secondary CH2 refined with riding coordinates:
 C14(H14A,H14B), C30(H30A,H30B), C31(H31A,H31B), C13(H13A,H13B)
2.b Aromatic/amide H refined with riding coordinates:
 N3(H3), N1(H1), C3(H3A), C7(H7), C28(H28), C42(H42), C11(H11), C25(H25),
 C35(H35), C38(H38), C20(H20), C36(H36), C37(H37), C17(H17), C19(H19), C18(H18)
;
_olex2_submission_special_instructions 'No special instructions were received'

loop_
_space_group_symop_operation_xyz
'x, y, z'
'-x, -y, -z'

loop_
_atom_site_label
_atom_site_type_symbol
_atom_site_fract_x
_atom_site_fract_y
_atom_site_fract_z
_atom_site_U_iso_or_equiv
_atom_site_adp_type
_atom_site_occupancy
_atom_site_site_symmetry_order
_atom_site_calc_flag
_atom_site_refinement_flags_posn
_atom_site_refinement_flags_adp
_atom_site_refinement_flags_occupancy
_atom_site_disorder_assembly
_atom_site_disorder_group
Zn3 Zn 0.66864(3) 0.74610(2) 0.99202(2) 0.01717(7) Uani 1 1 d . . . . .
Zn4 Zn 0.500000 1.000000 1.000000 0.01935(10) Uani 1 2 d S T P . .
Zn2 Zn 0.07302(3) 0.74289(2) 0.52955(2) 0.01879(7) Uani 1 1 d . . . . .
Zn1 Zn 0.000000 1.000000 0.500000 0.02230(10) Uani 1 2 d S T P . .
Cl2 Cl 0.49813(11) 0.58695(6) 0.21772(5) 0.0489(2) Uani 1 1 d . . . . .
Cl3 Cl 0.16897(11) 1.04751(6) 0.28494(5) 0.0453(2) Uani 1 1 d . . . . .
Cl4 Cl 0.44811(11) 0.65759(7) 0.68339(5) 0.0530(3) Uani 1 1 d . . . . .
Cl5 Cl 0.20826(12) 1.09102(7) 0.80752(5) 0.0577(3) Uani 1 1 d . . . . .
Cl1 Cl -0.41212(11) 0.85577(9) 0.37425(6) 0.0701(4) Uani 1 1 d . . . . .
Cl6 Cl 1.14856(12) 0.78093(7) 1.08929(8) 0.0770(4) Uani 1 1 d . . . . .
O6 O -0.10700(19) 0.87232(15) 0.53121(10) 0.0237(4) Uani 1 1 d . . . . .
O11 O 0.72100(19) 0.88188(14) 0.97906(11) 0.0227(4) Uani 1 1 d . . . . .
O10 O 0.4291(2) 0.96629(15) 0.90948(10) 0.0302(5) Uani 1 1 d . . . . .
O2 O 0.5927(2) 0.71682(15) 0.09399(10) 0.0282(4) Uani 1 1 d . . . . .
O9 O 0.5180(2) 0.79021(15) 0.91720(11) 0.0325(5) Uani 1 1 d . . . . .
O8 O 0.1571(2) 0.93761(18) 0.57180(12) 0.0394(6) Uani 1 1 d . . . . .
O1 O 0.4523(2) 0.88213(15) 0.06712(10) 0.0264(4) Uani 1 1 d . . . . .
O4 O 0.1779(3) 0.74994(16) 0.43371(11) 0.0371(5) Uani 1 1 d . . . . .
O7 O 0.1712(2) 0.77159(16) 0.61049(11) 0.0342(5) Uani 1 1 d . . . . .
N4 N 0.7999(2) 0.62045(17) 0.94769(12) 0.0213(5) Uani 1 1 d . . . . .
N2 N 0.0877(2) 0.59331(17) 0.56343(13) 0.0232(5) Uani 1 1 d . . . . .
O12 O 0.8913(2) 0.75680(15) 1.04086(13) 0.0356(5) Uani 1 1 d . . . . .
O3 O 0.1200(3) 0.92372(17) 0.41701(12) 0.0476(7) Uani 1 1 d . . . . .
N3 N 0.9231(3) 0.45636(18) 0.92812(14) 0.0294(6) Uani 1 1 d . . . . .
H3 H 0.948770 0.388547 0.931986 0.035 Uiso 1 1 calc R . . . .
O5 O -0.1727(3) 0.76605(19) 0.47481(18) 0.0636(9) Uani 1 1 d . . . . .
C2 C 0.4202(3) 0.8026(2) 0.18639(14) 0.0200(5) Uani 1 1 d . . . . .
N1 N 0.1498(3) 0.42004(19) 0.57629(15) 0.0364(6) Uani 1 1 d . . . . .
H1 H 0.195601 0.355525 0.569175 0.044 Uiso 1 1 calc R . . . .
C5 C 0.2574(3) 0.8299(2) 0.32244(14) 0.0205(5) Uani 1 1 d . . . . .
C8 C 0.4136(3) 0.7158(2) 0.23615(15) 0.0234(6) Uani 1 1 d . . . . .
C3 C 0.3429(3) 0.9026(2) 0.20597(15) 0.0239(6) Uani 1 1 d . . . . .
H3A H 0.345634 0.961656 0.173603 0.029 Uiso 1 1 calc R . . . .
C7 C 0.3342(3) 0.7299(2) 0.30237(15) 0.0250(6) Uani 1 1 d . . . . .
H7 H 0.331860 0.670619 0.334625 0.030 Uiso 1 1 calc R . . . .
C22 C 0.1938(3) 0.8559(2) 0.61595(14) 0.0226(6) Uani 1 1 d . . . . .
C21 C -0.0038(3) 0.5624(2) 0.61841(16) 0.0282(6) Uani 1 1 d . . . . .
C28 C 0.2213(3) 0.9560(2) 0.71349(15) 0.0289(6) Uani 1 1 d . . . . .
H28 H 0.151784 1.014038 0.689599 0.035 Uiso 1 1 calc R . . . .
C10 C -0.3563(3) 0.9278(2) 0.49737(16) 0.0232(6) Uani 1 1 d . . . . .
C42 C 1.1284(3) 0.9771(2) 1.03266(18) 0.0313(7) Uani 1 1 d . . . . .
H42 H 1.215799 0.960562 1.055586 0.038 Uiso 1 1 calc R . . . .
C26 C 0.3793(3) 0.8808(2) 0.81562(15) 0.0245(6) Uani 1 1 d . . . . .
C40 C 0.9286(3) 0.9238(2) 1.00626(16) 0.0244(6) Uani 1 1 d . . . . .
C4 C 0.2621(3) 0.9172(2) 0.27193(15) 0.0237(6) Uani 1 1 d . . . . .
C11 C -0.4026(3) 0.9964(2) 0.55056(17) 0.0315(7) Uani 1 1 d . . . . .
H11 H -0.337744 0.995182 0.585151 0.038 Uiso 1 1 calc R . . . .
C1 C 0.4951(3) 0.7992(2) 0.11098(14) 0.0198(5) Uani 1 1 d . . . . .
C33 C 0.9121(3) 0.6222(2) 0.89524(15) 0.0255(6) Uani 1 1 d . . . . .
C23 C 0.2672(3) 0.8612(2) 0.68326(14) 0.0222(6) Uani 1 1 d . . . . .
C25 C 0.4275(3) 0.7865(2) 0.78414(16) 0.0282(6) Uani 1 1 d . . . . .
H25 H 0.497749 0.728409 0.807525 0.034 Uiso 1 1 calc R . . . .
C6 C 0.1779(3) 0.8361(2) 0.39680(15) 0.0230(6) Uani 1 1 d . . . . .
C41 C 1.0602(3) 0.9015(2) 1.03880(19) 0.0326(7) Uani 1 1 d . . . . .
C29 C 0.4461(3) 0.8800(2) 0.88703(14) 0.0225(6) Uani 1 1 d . . . . .
C24 C 0.3739(3) 0.7770(2) 0.71911(16) 0.0271(6) Uani 1 1 d . . . . .
C32 C 0.8099(3) 0.5196(2) 0.96520(15) 0.0227(6) Uani 1 1 d . . . . .
C34 C 0.9910(3) 0.5185(2) 0.88285(16) 0.0287(6) Uani 1 1 d . . . . .
C27 C 0.2757(3) 0.9669(2) 0.77815(16) 0.0285(6) Uani 1 1 d . . . . .
C39 C 0.8449(3) 0.8480(2) 1.01062(16) 0.0228(6) Uani 1 1 d . . . . .
C16 C 0.0345(4) 0.4530(3) 0.62659(18) 0.0356(7) Uani 1 1 d . . . . .
C15 C 0.1782(3) 0.5050(2) 0.54046(15) 0.0233(6) Uani 1 1 d . . . . .
C14 C 0.3045(3) 0.4970(2) 0.48777(17) 0.0301(7) Uani 1 1 d . . . . .
H14A H 0.277171 0.553419 0.447159 0.036 Uiso 1 1 calc R . . . .
H14B H 0.332761 0.430153 0.467656 0.036 Uiso 1 1 calc R . . . .
C12 C -0.2035(3) 0.8501(2) 0.49965(17) 0.0271(6) Uani 1 1 d . . . . .
C9 C -0.4568(3) 0.9330(2) 0.44647(17) 0.0308(7) Uani 1 1 d . . . . .
C35 C 1.1083(3) 0.4955(3) 0.83184(19) 0.0411(8) Uani 1 1 d . . . . .
H35 H 1.161437 0.426359 0.824083 0.049 Uiso 1 1 calc R . . . .
C30 C 0.5589(3) 0.5130(3) 0.97539(18) 0.0358(7) Uani 1 1 d . . . . .
H30A H 0.526778 0.588280 0.958702 0.043 Uiso 1 1 calc R . . . .
H30B H 0.575085 0.476021 0.932197 0.043 Uiso 1 1 calc R . . . .
C38 C 0.9479(4) 0.7072(3) 0.85612(18) 0.0376(8) Uani 1 1 d . . . . .
H38 H 0.895917 0.776547 0.863928 0.045 Uiso 1 1 calc R . . . .
C31 C 0.7026(3) 0.4828(2) 1.01406(18) 0.0304(7) Uani 1 1 d . . . . .
H31A H 0.685873 0.514748 1.059577 0.037 Uiso 1 1 calc R . . . .
H31B H 0.740723 0.406688 1.026399 0.037 Uiso 1 1 calc R . . . .
C20 C -0.1154(4) 0.6214(3) 0.66300(19) 0.0423(8) Uani 1 1 d . . . . .
H20 H -0.143252 0.694775 0.658143 0.051 Uiso 1 1 calc R . . . .
C36 C 1.1414(4) 0.5796(3) 0.7938(2) 0.0516(10) Uani 1 1 d . . . . .
H36 H 1.218473 0.567056 0.758904 0.062 Uiso 1 1 calc R . . . .
C13 C 0.4337(3) 0.5046(3) 0.52559(18) 0.0377(8) Uani 1 1 d . . . . .
H13A H 0.404739 0.571778 0.545302 0.045 Uiso 1 1 calc R . . . .
H13B H 0.458987 0.448904 0.566764 0.045 Uiso 1 1 calc R . . . .
C37 C 1.0637(4) 0.6839(3) 0.8053(2) 0.0488(9) Uani 1 1 d . . . . .
H37 H 1.090512 0.738725 0.778283 0.059 Uiso 1 1 calc R . . . .
C17 C -0.0351(5) 0.3984(4) 0.6780(2) 0.0596(12) Uani 1 1 d . . . . .
H17 H -0.008929 0.325134 0.682725 0.072 Uiso 1 1 calc R . . . .
C19 C -0.1827(4) 0.5663(4) 0.7146(2) 0.0597(12) Uani 1 1 d . . . . .
H19 H -0.256478 0.603500 0.745705 0.072 Uiso 1 1 calc R . . . .
C18 C -0.1436(5) 0.4572(4) 0.7214(2) 0.0682(14) Uani 1 1 d . . . . .
H18 H -0.192824 0.423127 0.756574 0.082 Uiso 1 1 calc R . . . .

loop_
_atom_site_aniso_label
_atom_site_aniso_U_11
_atom_site_aniso_U_22
_atom_site_aniso_U_33
_atom_site_aniso_U_23
_atom_site_aniso_U_13
_atom_site_aniso_U_12
Zn3 0.01958(15) 0.01406(14) 0.01751(14) -0.00384(11) 0.00058(12) -0.00460(12)
Zn4 0.0275(2) 0.0150(2) 0.0163(2) -0.00288(16) -0.00378(18) -0.00687(18)
Zn2 0.02051(15) 0.01582(15) 0.01846(15) -0.00443(11) -0.00075(13) -0.00296(12)
Zn1 0.0277(2) 0.0179(2) 0.0154(2) -0.00585(16) -0.00527(19) 0.00306(19)
Cl2 0.0646(6) 0.0171(3) 0.0496(5) -0.0051(3) 0.0316(5) -0.0013(4)
Cl3 0.0691(6) 0.0182(4) 0.0351(4) -0.0068(3) 0.0115(4) 0.0015(4)
Cl4 0.0620(6) 0.0306(4) 0.0575(5) -0.0250(4) -0.0329(5) 0.0122(4)
Cl5 0.0830(7) 0.0276(4) 0.0485(5) -0.0197(4) -0.0321(5) 0.0135(4)
Cl1 0.0422(5) 0.0834(8) 0.0761(7) -0.0594(6) -0.0205(5) 0.0155(5)
Cl6 0.0635(6) 0.0340(5) 0.1403(11) 0.0399(6) -0.0688(7) -0.0294(5)
O6 0.0174(9) 0.0233(10) 0.0288(10) -0.0039(8) -0.0045(8) -0.0035(8)
O11 0.0181(9) 0.0199(9) 0.0324(11) -0.0060(8) -0.0022(8) -0.0076(8)
O10 0.0437(13) 0.0244(10) 0.0227(10) -0.0071(8) -0.0137(9) -0.0068(10)
O2 0.0290(11) 0.0248(10) 0.0220(10) -0.0024(8) 0.0080(9) 0.0000(9)
O9 0.0425(13) 0.0227(10) 0.0303(11) -0.0060(8) -0.0190(10) -0.0026(9)
O8 0.0487(14) 0.0392(13) 0.0343(12) 0.0138(10) -0.0269(11) -0.0210(11)
O1 0.0271(10) 0.0258(10) 0.0216(10) 0.0041(8) 0.0016(8) -0.0062(9)
O4 0.0520(14) 0.0246(11) 0.0259(11) -0.0018(9) 0.0167(10) -0.0061(10)
O7 0.0454(13) 0.0269(11) 0.0331(11) -0.0029(9) -0.0194(10) -0.0113(10)
N4 0.0219(11) 0.0169(11) 0.0238(11) -0.0057(9) 0.0001(10) -0.0037(9)
N2 0.0216(11) 0.0186(11) 0.0289(12) -0.0055(9) 0.0008(10) -0.0054(10)
O12 0.0311(11) 0.0171(10) 0.0598(15) 0.0013(10) -0.0119(11) -0.0093(9)
O3 0.0796(19) 0.0296(12) 0.0319(12) -0.0162(10) 0.0289(12) -0.0186(13)
N3 0.0263(13) 0.0154(11) 0.0422(15) -0.0083(10) -0.0051(12) 0.0018(10)
O5 0.0429(15) 0.0303(13) 0.118(2) -0.0408(15) -0.0330(16) 0.0084(11)
C2 0.0211(13) 0.0189(13) 0.0176(12) -0.0013(10) 0.0019(11) -0.0044(11)
N1 0.0479(17) 0.0198(13) 0.0443(16) -0.0080(11) 0.0008(14) -0.0140(12)
C5 0.0229(13) 0.0203(13) 0.0171(12) -0.0059(10) 0.0020(11) -0.0048(11)
C8 0.0245(14) 0.0152(12) 0.0253(14) -0.0040(10) 0.0066(12) -0.0011(11)
C3 0.0313(15) 0.0187(13) 0.0198(13) -0.0011(10) 0.0030(12) -0.0071(12)
C7 0.0304(15) 0.0216(14) 0.0194(13) 0.0009(11) 0.0043(12) -0.0067(12)
C22 0.0222(13) 0.0261(14) 0.0179(12) -0.0026(11) -0.0037(11) -0.0050(12)
C21 0.0244(14) 0.0349(16) 0.0291(15) -0.0052(12) -0.0016(12) -0.0141(13)
C28 0.0330(16) 0.0230(14) 0.0254(14) -0.0028(11) -0.0143(13) 0.0007(13)
C10 0.0170(12) 0.0185(13) 0.0315(15) -0.0050(11) -0.0021(12) -0.0014(11)
C42 0.0237(14) 0.0229(15) 0.0506(19) 0.0041(13) -0.0146(14) -0.0121(12)
C26 0.0268(14) 0.0231(14) 0.0230(13) -0.0063(11) -0.0100(12) -0.0039(12)
C40 0.0203(13) 0.0188(13) 0.0363(16) -0.0025(11) -0.0051(12) -0.0088(11)
C4 0.0302(15) 0.0152(12) 0.0228(13) -0.0052(10) 0.0005(12) -0.0029(11)
C11 0.0212(14) 0.0352(17) 0.0381(17) -0.0136(14) -0.0098(13) -0.0033(13)
C1 0.0171(12) 0.0246(13) 0.0187(12) -0.0014(10) 0.0008(10) -0.0091(11)
C33 0.0230(14) 0.0258(14) 0.0249(14) -0.0065(11) 0.0006(12) -0.0034(12)
C23 0.0256(14) 0.0228(13) 0.0178(12) -0.0020(10) -0.0071(11) -0.0061(12)
C25 0.0323(16) 0.0206(14) 0.0274(14) -0.0057(11) -0.0157(13) 0.0017(12)
C6 0.0230(14) 0.0252(14) 0.0203(13) -0.0073(11) 0.0025(11) -0.0061(12)
C41 0.0277(15) 0.0169(14) 0.054(2) 0.0062(13) -0.0164(15) -0.0085(12)
C29 0.0246(14) 0.0235(14) 0.0197(13) -0.0043(11) -0.0042(11) -0.0070(12)
C24 0.0325(16) 0.0199(13) 0.0284(15) -0.0103(11) -0.0107(13) -0.0024(12)
C32 0.0218(13) 0.0177(13) 0.0285(14) -0.0052(11) -0.0064(12) -0.0039(11)
C34 0.0237(14) 0.0308(16) 0.0271(15) -0.0075(12) -0.0029(12) -0.0011(13)
C27 0.0329(16) 0.0210(14) 0.0274(15) -0.0086(11) -0.0091(13) 0.0007(12)
C39 0.0187(13) 0.0204(13) 0.0305(15) -0.0084(11) 0.0019(12) -0.0064(11)
C16 0.0405(18) 0.0364(18) 0.0381(18) -0.0037(14) -0.0027(15) -0.0235(15)
C15 0.0240(14) 0.0195(13) 0.0275(14) -0.0071(11) -0.0023(12) -0.0065(11)
C14 0.0275(15) 0.0262(15) 0.0345(16) -0.0113(13) 0.0004(13) -0.0032(13)
C12 0.0194(13) 0.0232(14) 0.0366(16) -0.0096(12) -0.0030(12) -0.0015(11)
C9 0.0233(14) 0.0310(16) 0.0382(17) -0.0170(13) -0.0041(13) -0.0031(13)
C35 0.0257(16) 0.047(2) 0.0398(19) -0.0144(16) 0.0020(15) 0.0055(15)
C30 0.0325(17) 0.0405(18) 0.0384(18) 0.0000(14) -0.0023(15) -0.0192(15)
C38 0.0410(19) 0.0318(17) 0.0363(18) -0.0014(14) 0.0085(15) -0.0109(15)
C31 0.0307(16) 0.0226(14) 0.0399(17) -0.0020(12) -0.0041(14) -0.0113(13)
C20 0.0309(17) 0.055(2) 0.0392(19) -0.0107(17) 0.0033(15) -0.0113(17)
C36 0.0289(18) 0.070(3) 0.040(2) -0.0057(19) 0.0129(16) -0.0002(18)
C13 0.0283(16) 0.048(2) 0.0364(18) -0.0156(15) 0.0025(14) -0.0085(15)
C37 0.040(2) 0.055(2) 0.044(2) 0.0080(18) 0.0109(17) -0.0151(18)
C17 0.080(3) 0.068(3) 0.053(2) 0.006(2) -0.004(2) -0.058(3)
C19 0.035(2) 0.110(4) 0.041(2) -0.017(2) 0.0095(17) -0.032(2)
C18 0.070(3) 0.114(4) 0.047(2) -0.002(3) 0.008(2) -0.069(3)

loop_
_atom_type_symbol
_atom_type_description
_atom_type_scat_dispersion_real
_atom_type_scat_dispersion_imag
_atom_type_scat_source
C C 0.0033 0.0016 'International Tables Vol C Tables 4.2.6.8 and 6.1.1.4'
H H 0.0000 0.0000 'International Tables Vol C Tables 4.2.6.8 and 6.1.1.4'
Cl Cl 0.1484 0.1585 'International Tables Vol C Tables 4.2.6.8 and 6.1.1.4'
N N 0.0061 0.0033 'International Tables Vol C Tables 4.2.6.8 and 6.1.1.4'
O O 0.0106 0.0060 'International Tables Vol C Tables 4.2.6.8 and 6.1.1.4'
Zn Zn 0.2839 1.4301 'International Tables Vol C Tables 4.2.6.8 and 6.1.1.4'

loop_
_geom_angle_atom_site_label_1
_geom_angle_atom_site_label_2
_geom_angle_atom_site_label_3
_geom_angle
_geom_angle_site_symmetry_1
_geom_angle_site_symmetry_3
_geom_angle_publ_flag
O11 Zn3 O12 56.96(7) . . ?
O2 Zn3 O11 111.18(8) 1_556 . ?
O2 Zn3 O9 113.52(9) 1_556 . ?
O2 Zn3 N4 115.38(9) 1_556 . ?
O2 Zn3 O12 90.41(8) 1_556 . ?
O9 Zn3 O11 97.89(8) . . ?
O9 Zn3 N4 96.95(9) . . ?
O9 Zn3 O12 151.27(8) . . ?
N4 Zn3 O11 119.46(8) . . ?
N4 Zn3 O12 85.96(8) . . ?
O11 Zn4 O11 180.00(9) . 2_677 ?
O10 Zn4 O11 90.28(8) 2_677 . ?
O10 Zn4 O11 89.72(8) 2_677 2_677 ?
O10 Zn4 O11 90.28(8) . 2_677 ?
O10 Zn4 O11 89.72(8) . . ?
O10 Zn4 O10 180.00(5) . 2_677 ?
O10 Zn4 O1 86.50(8) 2_677 1_556 ?
O10 Zn4 O1 86.50(8) . 2_676 ?
O10 Zn4 O1 93.50(8) . 1_556 ?
O10 Zn4 O1 93.50(8) 2_677 2_676 ?
O1 Zn4 O11 87.23(7) 1_556 . ?
O1 Zn4 O11 92.77(7) 2_676 . ?
O1 Zn4 O11 92.76(7) 1_556 2_677 ?
O1 Zn4 O11 87.24(7) 2_676 2_677 ?
O1 Zn4 O1 180.00(7) 2_676 1_556 ?
O4 Zn2 O6 109.30(8) . . ?
O4 Zn2 O7 112.81(10) . . ?
O4 Zn2 N2 109.01(9) . . ?
O7 Zn2 O6 96.88(8) . . ?
O7 Zn2 N2 100.08(9) . . ?
N2 Zn2 O6 127.37(9) . . ?
O6 Zn1 O6 180.0 2_576 . ?
O8 Zn1 O6 84.50(8) 2_576 . ?
O8 Zn1 O6 95.50(8) 2_576 2_576 ?
O8 Zn1 O6 95.50(8) . . ?
O8 Zn1 O6 84.50(8) . 2_576 ?
O8 Zn1 O8 180.0 . 2_576 ?
O8 Zn1 O3 93.88(11) . . ?
O8 Zn1 O3 93.88(11) 2_576 2_576 ?
O8 Zn1 O3 86.12(11) 2_576 . ?
O8 Zn1 O3 86.12(11) . 2_576 ?
O3 Zn1 O6 91.65(8) . . ?
O3 Zn1 O6 91.65(8) 2_576 2_576 ?
O3 Zn1 O6 88.35(8) 2_576 . ?
O3 Zn1 O6 88.35(8) . 2_576 ?
O3 Zn1 O3 180.00(15) . 2_576 ?
Zn2 O6 Zn1 98.90(7) . . ?
C12 O6 Zn2 105.12(16) . . ?
C12 O6 Zn1 131.71(18) . . ?
Zn3 O11 Zn4 99.89(7) . . ?
C39 O11 Zn3 100.41(16) . . ?
C39 O11 Zn4 136.03(17) . . ?
C29 O10 Zn4 131.08(18) . . ?
C1 O2 Zn3 108.73(17) . 1_554 ?
C29 O9 Zn3 131.29(18) . . ?
C22 O8 Zn1 134.2(2) . . ?
C1 O1 Zn4 148.57(18) . 1_554 ?
C6 O4 Zn2 122.62(18) . . ?
C22 O7 Zn2 126.80(18) . . ?
C33 N4 Zn3 124.64(18) . . ?
C32 N4 Zn3 128.81(19) . . ?
C32 N4 C33 106.3(2) . . ?
C21 N2 Zn2 124.10(19) . . ?
C15 N2 Zn2 129.7(2) . . ?
C15 N2 C21 106.2(2) . . ?
C39 O12 Zn3 82.08(16) . . ?
C6 O3 Zn1 143.5(2) . . ?
C32 N3 H3 125.6 . . ?
C32 N3 C34 108.7(2) . . ?
C34 N3 H3 125.6 . . ?
C8 C2 C1 126.4(2) . . ?
C3 C2 C8 117.3(2) . . ?
C3 C2 C1 116.2(2) . . ?
C16 N1 H1 125.6 . . ?
C15 N1 H1 125.6 . . ?
C15 N1 C16 108.8(3) . . ?
C7 C5 C4 117.2(2) . . ?
C7 C5 C6 117.8(2) . . ?
C4 C5 C6 125.0(2) . . ?
C2 C8 Cl2 122.5(2) . . ?
C7 C8 Cl2 116.8(2) . . ?
C7 C8 C2 120.7(2) . . ?
C2 C3 H3A 118.9 . . ?
C4 C3 C2 122.3(2) . . ?
C4 C3 H3A 118.9 . . ?
C5 C7 H7 118.9 . . ?
C8 C7 C5 122.2(3) . . ?
C8 C7 H7 118.9 . . ?
O8 C22 O7 126.0(3) . . ?
O8 C22 C23 116.1(2) . . ?
O7 C22 C23 117.9(2) . . ?
C16 C21 N2 108.7(3) . . ?
C16 C21 C20 120.1(3) . . ?
C20 C21 N2 131.2(3) . . ?
C23 C28 H28 118.9 . . ?
C27 C28 H28 118.9 . . ?
C27 C28 C23 122.1(3) . . ?
C11 C10 C12 118.6(2) . . ?
C11 C10 C9 117.1(2) . . ?
C9 C10 C12 124.3(3) . . ?
C40 C42 H42 118.8 2_777 . ?
C40 C42 C41 122.4(3) 2_777 . ?
C41 C42 H42 118.8 . . ?
C25 C26 C29 116.3(2) . . ?
C25 C26 C27 117.4(2) . . ?
C27 C26 C29 126.3(2) . . ?
C42 C40 C41 117.1(2) 2_777 . ?
C42 C40 C39 118.3(2) 2_777 . ?
C41 C40 C39 124.6(2) . . ?
C5 C4 Cl3 124.3(2) . . ?
C3 C4 Cl3 115.4(2) . . ?
C3 C4 C5 120.3(2) . . ?
C10 C11 H11 119.2 . . ?
C10 C11 C9 121.6(3) . 2_476 ?
C9 C11 H11 119.2 2_476 . ?
O2 C1 C2 121.2(2) . . ?
O1 C1 O2 123.2(2) . . ?
O1 C1 C2 115.6(2) . . ?
C34 C33 N4 108.8(2) . . ?
C38 C33 N4 130.4(3) . . ?
C38 C33 C34 120.8(3) . . ?
C28 C23 C22 117.7(2) . . ?
C24 C23 C22 124.7(2) . . ?
C24 C23 C28 117.5(2) . . ?
C26 C25 H25 119.1 . . ?
C24 C25 C26 121.8(3) . . ?
C24 C25 H25 119.1 . . ?
O4 C6 C5 116.9(2) . . ?
O3 C6 O4 125.2(3) . . ?
O3 C6 C5 117.9(3) . . ?
C42 C41 Cl6 116.0(2) . . ?
C42 C41 C40 120.4(3) . . ?
C40 C41 Cl6 123.5(2) . . ?
O10 C29 O9 126.2(2) . . ?
O10 C29 C26 118.5(2) . . ?
O9 C29 C26 115.2(2) . . ?
C23 C24 Cl4 121.6(2) . . ?
C25 C24 Cl4 117.5(2) . . ?
C25 C24 C23 120.9(2) . . ?
N4 C32 N3 111.1(2) . . ?
N4 C32 C31 124.1(2) . . ?
N3 C32 C31 124.6(2) . . ?
N3 C34 C33 105.2(2) . . ?
N3 C34 C35 133.0(3) . . ?
C35 C34 C33 121.8(3) . . ?
C28 C27 Cl5 116.1(2) . . ?
C28 C27 C26 120.3(2) . . ?
C26 C27 Cl5 123.6(2) . . ?
O11 C39 C40 117.2(2) . . ?
O12 C39 O11 120.4(2) . . ?
O12 C39 C40 122.4(2) . . ?
N1 C16 C21 105.1(3) . . ?
N1 C16 C17 132.5(3) . . ?
C17 C16 C21 122.4(4) . . ?
N2 C15 N1 111.1(3) . . ?
N2 C15 C14 125.9(3) . . ?
N1 C15 C14 122.7(3) . . ?
C15 C14 H14A 109.4 . . ?
C15 C14 H14B 109.4 . . ?
C15 C14 C13 111.1(2) . . ?
H14A C14 H14B 108.0 . . ?
C13 C14 H14A 109.4 . . ?
C13 C14 H14B 109.4 . . ?
O6 C12 C10 118.6(2) . . ?
O5 C12 O6 120.2(3) . . ?
O5 C12 C10 121.2(3) . . ?
C10 C9 Cl1 122.3(2) . . ?
C11 C9 Cl1 116.4(2) 2_476 . ?
C11 C9 C10 121.2(3) 2_476 . ?
C34 C35 H35 121.7 . . ?
C36 C35 C34 116.6(3) . . ?
C36 C35 H35 121.7 . . ?
C30 C30 H30A 109.0 2_667 . ?
C30 C30 H30B 109.0 2_667 . ?
C30 C30 C31 112.8(3) 2_667 . ?
H30A C30 H30B 107.8 . . ?
C31 C30 H30A 109.0 . . ?
C31 C30 H30B 109.0 . . ?
C33 C38 H38 121.5 . . ?
C37 C38 C33 117.1(3) . . ?
C37 C38 H38 121.5 . . ?
C32 C31 C30 110.2(2) . . ?
C32 C31 H31A 109.6 . . ?
C32 C31 H31B 109.6 . . ?
C30 C31 H31A 109.6 . . ?
C30 C31 H31B 109.6 . . ?
H31A C31 H31B 108.1 . . ?
C21 C20 H20 121.5 . . ?
C19 C20 C21 117.1(4) . . ?
C19 C20 H20 121.5 . . ?
C35 C36 H36 118.8 . . ?
C35 C36 C37 122.4(3) . . ?
C37 C36 H36 118.8 . . ?
C14 C13 H13A 108.9 . . ?
C14 C13 H13B 108.9 . . ?
C13 C13 C14 113.3(3) 2_666 . ?
C13 C13 H13A 108.9 2_666 . ?
C13 C13 H13B 108.9 2_666 . ?
H13A C13 H13B 107.7 . . ?
C38 C37 C36 121.2(3) . . ?
C38 C37 H37 119.4 . . ?
C36 C37 H37 119.4 . . ?
C16 C17 H17 121.6 . . ?
C18 C17 C16 116.8(4) . . ?
C18 C17 H17 121.6 . . ?
C20 C19 H19 119.0 . . ?
C20 C19 C18 121.9(4) . . ?
C18 C19 H19 119.0 . . ?
C17 C18 C19 121.7(4) . . ?
C17 C18 H18 119.2 . . ?
C19 C18 H18 119.2 . . ?

loop_
_geom_bond_atom_site_label_1
_geom_bond_atom_site_label_2
_geom_bond_distance
_geom_bond_site_symmetry_2
_geom_bond_publ_flag
Zn3 O11 2.0439(18) . ?
Zn3 O2 1.9823(19) 1_556 ?
Zn3 O9 1.9841(19) . ?
Zn3 N4 1.986(2) . ?
Zn3 O12 2.481(2) . ?
Zn4 O11 2.2538(18) 2_677 ?
Zn4 O11 2.2538(18) . ?
Zn4 O10 2.0184(18) . ?
Zn4 O10 2.0185(18) 2_677 ?
Zn4 O1 2.0248(19) 1_556 ?
Zn4 O1 2.0248(19) 2_676 ?
Zn2 O6 2.0249(18) . ?
Zn2 O4 1.959(2) . ?
Zn2 O7 1.9858(19) . ?
Zn2 N2 1.990(2) . ?
Zn1 O6 2.2862(19) . ?
Zn1 O6 2.2862(19) 2_576 ?
Zn1 O8 1.992(2) . ?
Zn1 O8 1.992(2) 2_576 ?
Zn1 O3 2.019(2) 2_576 ?
Zn1 O3 2.019(2) . ?
Cl2 C8 1.729(3) . ?
Cl3 C4 1.732(3) . ?
Cl4 C24 1.732(3) . ?
Cl5 C27 1.733(3) . ?
Cl1 C9 1.739(3) . ?
Cl6 C41 1.738(3) . ?
O6 C12 1.286(3) . ?
O11 C39 1.299(3) . ?
O10 C29 1.247(3) . ?
O2 C1 1.258(3) . ?
O9 C29 1.256(3) . ?
O8 C22 1.237(3) . ?
O1 C1 1.250(3) . ?
O4 C6 1.260(3) . ?
O7 C22 1.251(3) . ?
N4 C33 1.396(4) . ?
N4 C32 1.328(3) . ?
N2 C21 1.398(4) . ?
N2 C15 1.325(3) . ?
O12 C39 1.227(3) . ?
O3 C6 1.225(3) . ?
N3 H3 0.8600 . ?
N3 C32 1.347(3) . ?
N3 C34 1.382(4) . ?
O5 C12 1.219(3) . ?
C2 C8 1.394(4) . ?
C2 C3 1.391(4) . ?
C2 C1 1.504(4) . ?
N1 H1 0.8600 . ?
N1 C16 1.383(4) . ?
N1 C15 1.339(4) . ?
C5 C7 1.394(4) . ?
C5 C4 1.402(4) . ?
C5 C6 1.505(4) . ?
C8 C7 1.382(4) . ?
C3 H3A 0.9300 . ?
C3 C4 1.384(4) . ?
C7 H7 0.9300 . ?
C22 C23 1.503(3) . ?
C21 C16 1.388(4) . ?
C21 C20 1.392(4) . ?
C28 H28 0.9300 . ?
C28 C23 1.388(4) . ?
C28 C27 1.387(4) . ?
C10 C11 1.385(4) . ?
C10 C12 1.510(4) . ?
C10 C9 1.392(4) . ?
C42 H42 0.9300 . ?
C42 C40 1.382(4) 2_777 ?
C42 C41 1.384(4) . ?
C26 C25 1.394(4) . ?
C26 C29 1.511(4) . ?
C26 C27 1.397(4) . ?
C40 C41 1.388(4) . ?
C40 C39 1.502(4) . ?
C11 H11 0.9300 . ?
C11 C9 1.388(4) 2_476 ?
C33 C34 1.396(4) . ?
C33 C38 1.395(4) . ?
C23 C24 1.387(4) . ?
C25 H25 0.9300 . ?
C25 C24 1.382(4) . ?
C32 C31 1.484(4) . ?
C34 C35 1.392(4) . ?
C16 C17 1.385(5) . ?
C15 C14 1.481(4) . ?
C14 H14A 0.9700 . ?
C14 H14B 0.9700 . ?
C14 C13 1.533(4) . ?
C35 H35 0.9300 . ?
C35 C36 1.364(5) . ?
C30 C30 1.502(6) 2_667 ?
C30 H30A 0.9700 . ?
C30 H30B 0.9700 . ?
C30 C31 1.534(4) . ?
C38 H38 0.9300 . ?
C38 C37 1.379(5) . ?
C31 H31A 0.9700 . ?
C31 H31B 0.9700 . ?
C20 H20 0.9300 . ?
C20 C19 1.376(5) . ?
C36 H36 0.9300 . ?
C36 C37 1.397(5) . ?
C13 C13 1.511(6) 2_666 ?
C13 H13A 0.9700 . ?
C13 H13B 0.9700 . ?
C37 H37 0.9300 . ?
C17 H17 0.9300 . ?
C17 C18 1.362(6) . ?
C19 H19 0.9300 . ?
C19 C18 1.385(6) . ?
C18 H18 0.9300 . ?
